data_4309674
loop_
_publ_author_name
'Krzysztof Ch\/lopek'
'Eckhard Bill'
'Thomas Weyherm\"uller'
'Karl Wieghardt'

_publ_section_title
;
Molecular and Electronic Structure of Five-Coordinate Complexes of
Iron(II/III) Containingo-Diiminobenzosemiquinonate(1-) \p Radical Ligands
;
_journal_name_full 'Inorganic Chemistry'
_journal_page_first 7087
_journal_page_last 7098
_journal_paper_doi 10.1021/ic050829k
_journal_volume 44
_journal_year 2005
_chemical_formula_moiety '[C40 H39 Fe N5], (C16 H19 N)'
_chemical_formula_sum 'C56 H58 Fe N6'
_chemical_formula_weight 870.93
_chemical_name_systematic
; 
 ? 
;
_space_group_IT_number 2
_symmetry_cell_setting triclinic
_symmetry_space_group_name_Hall '-P 1'
_symmetry_space_group_name_H-M 'P -1'
_atom_sites_solution_hydrogens geom
_atom_sites_solution_primary direct
_atom_sites_solution_secondary difmap
_audit_creation_method SHELXL-97
_cell_angle_alpha 90.92(1)
_cell_angle_beta 104.33(1)
_cell_angle_gamma 100.85(1)
_cell_formula_units_Z 2
_cell_length_a 10.0549(4)
_cell_length_b 13.2152(8)
_cell_length_c 18.2622(10)
_cell_measurement_temperature 100(2)
_cell_volume 2304.1(3)
_computing_cell_refinement 'Nonius Collect Software'
_computing_data_collection 'Nonius Collect Software'
_computing_data_reduction 'Nonius Collect Software'
_computing_structure_refinement 'SHELXL-97 (Sheldrick, 1997)'
_computing_structure_solution 'SHELXS-97 (Sheldrick, 1990)'
_diffrn_ambient_temperature 100(2)
_diffrn_measured_fraction_theta_full 0.996
_diffrn_measured_fraction_theta_max 0.996
_diffrn_measurement_device_type 'Nonius Kappa-CCD'
_diffrn_measurement_method '489 images at 1.5 deg. in \w, 24 sec./frame'
_diffrn_radiation_monochromator graphite
_diffrn_radiation_source 'rotating anode'
_diffrn_radiation_type MoK\a
_diffrn_radiation_wavelength 0.71073
_diffrn_reflns_av_R_equivalents 0.0911
_diffrn_reflns_av_sigmaI/netI 0.0907
_diffrn_reflns_limit_h_max 11
_diffrn_reflns_limit_h_min -11
_diffrn_reflns_limit_k_max 15
_diffrn_reflns_limit_k_min -15
_diffrn_reflns_limit_l_max 21
_diffrn_reflns_limit_l_min -21
_diffrn_reflns_number 27561
_diffrn_reflns_theta_full 25.00
_diffrn_reflns_theta_max 25.00
_diffrn_reflns_theta_min 3.00
_exptl_absorpt_coefficient_mu 0.372
_exptl_absorpt_correction_T_max 0.9825
_exptl_absorpt_correction_T_min 0.8948
_exptl_absorpt_correction_type gaussian
_exptl_crystal_colour black
_exptl_crystal_density_diffrn 1.255
_exptl_crystal_density_method 'not measured'
_exptl_crystal_description 'opaque parallelepiped'
_exptl_crystal_F_000 924
_exptl_crystal_size_max 0.28
_exptl_crystal_size_mid 0.08
_exptl_crystal_size_min 0.05
_refine_diff_density_max 0.746
_refine_diff_density_min -0.762
_refine_diff_density_rms 0.070
_refine_ls_extinction_method none
_refine_ls_goodness_of_fit_ref 1.029
_refine_ls_hydrogen_treatment mixed
_refine_ls_matrix_type full
_refine_ls_number_parameters 566
_refine_ls_number_reflns 8064
_refine_ls_number_restraints 18
_refine_ls_restrained_S_all 1.055
_refine_ls_R_factor_all 0.1010
_refine_ls_R_factor_gt 0.0668
_refine_ls_shift/su_max 0.007
_refine_ls_shift/su_mean 0.000
_refine_ls_structure_factor_coef Fsqd
_refine_ls_weighting_details 'w=1/[\s^2^(Fo^2^)+(0.0364P)^2^+4.2542P] where P=(Fo^2^+2Fc^2^)/3'
_refine_ls_weighting_scheme calc
_refine_ls_wR_factor_gt 0.1312
_refine_ls_wR_factor_ref 0.1467
_reflns_number_gt 5813
_reflns_number_total 8064
_reflns_threshold_expression >2sigma(I)
_cod_data_source_file ic050829ksi20050523_064057_6.cif
_cod_data_source_block 7
_cod_depositor_comments
;
The following automatic conversions were performed:
'_symmetry_cell_setting' value 'Triclinic' changed to 'triclinic'
according to '/home/saulius/struct/CIF-dictionaries/cif_core.dic'
dictionary named 'cif_core.dic' version 2.4.1 from
2010-06-29.

'_exptl_absorpt_correction_type' value 'Gaussian' changed to
'gaussian' according to
'/home/saulius/struct/CIF-dictionaries/cif_core.dic' dictionary named
'cif_core.dic' version 2.4.1 from 2010-06-29.

Automatic conversion script
Id: cif_fix_enum 1527 2010-12-29 10:47:43Z saulius 

The following automatic conversions were performed:

'_refine_ls_weighting_scheme' value 'calc
w=1/[\s^2^(Fo^2^)+(0.0364P)^2^+4.2542P] where P=(Fo^2^+2Fc^2^)/3' was
changed to 'calc'. New tag '_refine_ls_weighting_details' was
created. The value of the new tag was set to
'w=1/[\s^2^(Fo^2^)+(0.0364P)^2^+4.2542P] where P=(Fo^2^+2Fc^2^)/3'.

Automatic conversion script
Id: cif_fix_values 3143 2015-03-26 13:38:13Z robertas 
;
_cod_original_cell_volume 2304.1(2)
_cod_database_code 4309674

loop_
_symmetry_equiv_pos_as_xyz
'x, y, z'
'-x, -y, -z'

loop_
_atom_site_label
_atom_site_type_symbol
_atom_site_fract_x
_atom_site_fract_y
_atom_site_fract_z
_atom_site_U_iso_or_equiv
_atom_site_adp_type
_atom_site_occupancy
_atom_site_calc_flag
_atom_site_refinement_flags
_atom_site_disorder_assembly
_atom_site_disorder_group
Fe1 Fe 0.73369(5) -0.28789(4) -0.09569(3) 0.01686(15) Uani 1 d D . .
N1 N 0.5972(3) -0.2114(2) -0.13719(18) 0.0204(7) Uani 1 d D . .
H1 H 0.511(3) -0.232(3) -0.146(2) 0.024 Uiso 1 d D . .
C1 C 0.6432(4) -0.1150(3) -0.1568(2) 0.0210(8) Uani 1 d . . .
C2 C 0.5641(4) -0.0420(3) -0.1870(2) 0.0264(9) Uani 1 d . . .
H2 H 0.4650 -0.0582 -0.1964 0.032 Uiso 1 calc R . .
C3 C 0.6289(4) 0.0532(3) -0.2033(2) 0.0294(10) Uani 1 d . . .
H3 H 0.5745 0.1028 -0.2229 0.035 Uiso 1 calc R . .
C4 C 0.7744(4) 0.0771(3) -0.1909(2) 0.0276(9) Uani 1 d . . .
H4 H 0.8182 0.1429 -0.2026 0.033 Uiso 1 calc R . .
C5 C 0.8552(4) 0.0062(3) -0.1621(2) 0.0237(9) Uani 1 d . . .
H5 H 0.9539 0.0228 -0.1547 0.028 Uiso 1 calc R . .
C6 C 0.7914(4) -0.0901(3) -0.1436(2) 0.0198(8) Uani 1 d . . .
N7 N 0.8553(3) -0.1688(2) -0.11340(17) 0.0183(7) Uani 1 d . . .
C8 C 1.0038(4) -0.1545(3) -0.0999(2) 0.0179(8) Uani 1 d . . .
C9 C 1.0634(4) -0.1799(3) -0.1564(2) 0.0254(9) Uani 1 d . . .
H9 H 1.0057 -0.2047 -0.2053 0.030 Uiso 1 calc R . .
C10 C 1.2088(4) -0.1692(3) -0.1415(2) 0.0292(10) Uani 1 d . . .
H10 H 1.2500 -0.1868 -0.1803 0.035 Uiso 1 calc R . .
C11 C 1.2925(4) -0.1329(3) -0.0704(2) 0.0274(9) Uani 1 d . . .
H11 H 1.3913 -0.1253 -0.0604 0.033 Uiso 1 calc R . .
C12 C 1.2329(4) -0.1075(3) -0.0140(2) 0.0271(9) Uani 1 d . . .
H12 H 1.2906 -0.0828 0.0348 0.033 Uiso 1 calc R . .
C13 C 1.0889(4) -0.1182(3) -0.0286(2) 0.0242(9) Uani 1 d . . .
H13 H 1.0482 -0.1005 0.0103 0.029 Uiso 1 calc R . .
N21 N 0.8649(3) -0.3739(2) -0.08258(18) 0.0191(7) Uani 1 d D . .
H21 H 0.951(3) -0.354(3) -0.076(2) 0.023 Uiso 1 d D . .
C21 C 0.8155(4) -0.4769(3) -0.09066(19) 0.0167(8) Uani 1 d . . .
C22 C 0.8922(4) -0.5564(3) -0.0845(2) 0.0200(8) Uani 1 d . . .
H22 H 0.9916 -0.5402 -0.0733 0.024 Uiso 1 calc R . .
C23 C 0.8224(4) -0.6578(3) -0.0947(2) 0.0234(9) Uani 1 d . . .
H23 H 0.8743 -0.7115 -0.0904 0.028 Uiso 1 calc R . .
C24 C 0.6757(4) -0.6830(3) -0.1113(2) 0.0228(9) Uani 1 d . . .
H24 H 0.6297 -0.7534 -0.1178 0.027 Uiso 1 calc R . .
C25 C 0.5975(4) -0.6071(3) -0.1183(2) 0.0196(8) Uani 1 d . . .
H25 H 0.4981 -0.6250 -0.1305 0.024 Uiso 1 calc R . .
C26 C 0.6659(4) -0.5025(3) -0.1073(2) 0.0171(8) Uani 1 d . . .
N27 N 0.6073(3) -0.4169(2) -0.11011(16) 0.0164(7) Uani 1 d . . .
C28 C 0.4585(4) -0.4296(3) -0.1292(2) 0.0180(8) Uani 1 d . . .
C29 C 0.3942(4) -0.4001(3) -0.0755(2) 0.0207(8) Uani 1 d . . .
H29 H 0.4486 -0.3765 -0.0258 0.025 Uiso 1 calc R . .
C30 C 0.2509(4) -0.4052(3) -0.0943(2) 0.0243(9) Uani 1 d . . .
H30 H 0.2072 -0.3858 -0.0572 0.029 Uiso 1 calc R . .
C31 C 0.1707(4) -0.4383(3) -0.1668(2) 0.0238(9) Uani 1 d . . .
H31 H 0.0728 -0.4400 -0.1800 0.029 Uiso 1 calc R . .
C32 C 0.2348(4) -0.4687(3) -0.2197(2) 0.0243(9) Uani 1 d . . .
H32 H 0.1802 -0.4926 -0.2693 0.029 Uiso 1 calc R . .
C33 C 0.3774(4) -0.4646(3) -0.2012(2) 0.0227(9) Uani 1 d . . .
H33 H 0.4202 -0.4860 -0.2381 0.027 Uiso 1 calc R . .
N40 N 0.7499(8) -0.2505(5) 0.02386(16) 0.0198(7) Uiso 0.669(4) d PGD A 1
C41 C 0.7241(6) -0.1561(4) 0.04511(17) 0.0237(11) Uiso 0.669(4) d PG A 1
H41 H 0.6874 -0.1128 0.0075 0.028 Uiso 0.669(4) calc PR A 1
C42 C 0.7519(5) -0.1251(3) 0.1214(2) 0.0219(12) Uiso 0.669(4) d PGD A 1
H42 H 0.7343 -0.0605 0.1359 0.026 Uiso 0.669(4) calc PR A 1
C43 C 0.8056(5) -0.1885(3) 0.17641(14) 0.0252(13) Uiso 0.669(4) d PGD A 1
C44 C 0.8314(5) -0.2829(3) 0.1552(2) 0.0284(12) Uiso 0.669(4) d PGD A 1
H44 H 0.8681 -0.3263 0.1928 0.034 Uiso 0.669(4) calc PR A 1
C45 C 0.8036(8) -0.3140(4) 0.0789(2) 0.0237(9) Uiso 0.669(4) d PG A 1
H45 H 0.8212 -0.3785 0.0644 0.028 Uiso 0.669(4) calc PR A 1
C46 C 0.8544(6) -0.1518(4) 0.2617(3) 0.0281(13) Uani 0.669(4) d PD A 1
H46 H 0.9588 -0.1424 0.2777 0.034 Uiso 0.669(4) calc PR A 1
C47 C 0.7936(8) -0.2341(6) 0.3092(3) 0.024(2) Uani 0.669(4) d PD A 1
C48 C 0.6481(10) -0.2637(6) 0.2968(5) 0.047(2) Uani 0.669(4) d P A 1
H48 H 0.5882 -0.2317 0.2598 0.057 Uiso 0.669(4) calc PR A 1
C49 C 0.5897(12) -0.3404(8) 0.3388(6) 0.066(3) Uani 0.669(4) d P A 1
H49 H 0.4918 -0.3598 0.3337 0.079 Uiso 0.669(4) calc PR A 1
C50 C 0.691(3) -0.3871(16) 0.3901(11) 0.092(8) Uani 0.669(4) d P A 1
H50 H 0.6567 -0.4427 0.4171 0.110 Uiso 0.669(4) calc PR A 1
C51 C 0.828(2) -0.3573(8) 0.4020(7) 0.063(4) Uani 0.669(4) d P A 1
H51 H 0.8907 -0.3879 0.4387 0.076 Uiso 0.669(4) calc PR A 1
C52 C 0.8783(14) -0.2818(7) 0.3603(5) 0.043(2) Uani 0.669(4) d P A 1
H52 H 0.9767 -0.2619 0.3674 0.052 Uiso 0.669(4) calc PR A 1
C53 C 0.8146(15) -0.0461(5) 0.2774(5) 0.037(2) Uani 0.669(4) d PD A 1
H53A H 0.8502 0.0057 0.2447 0.045 Uiso 0.669(4) calc PR A 1
H53B H 0.7114 -0.0542 0.2655 0.045 Uiso 0.669(4) calc PR A 1
C54 C 0.8791(9) -0.0090(5) 0.3615(4) 0.0434(19) Uani 0.669(4) d PD A 1
H54A H 0.8332 -0.0564 0.3934 0.052 Uiso 0.669(4) calc PR A 1
H54B H 0.9799 -0.0120 0.3749 0.052 Uiso 0.669(4) calc PR A 1
N40X N 0.7494(16) -0.2465(10) 0.0213(3) 0.0198(7) Uiso 0.331(4) d PGD A 2
C41X C 0.6948(12) -0.1611(8) 0.0353(3) 0.0237(11) Uiso 0.331(4) d PG A 2
H41X H 0.6612 -0.1206 -0.0051 0.028 Uiso 0.331(4) calc PR A 2
C42X C 0.6894(9) -0.1350(6) 0.1084(4) 0.0219(12) Uiso 0.331(4) d PGD A 2
H42X H 0.6521 -0.0766 0.1179 0.026 Uiso 0.331(4) calc PR A 2
C43X C 0.7385(10) -0.1943(6) 0.1675(3) 0.0252(13) Uiso 0.331(4) d PGD A 2
C44X C 0.7931(11) -0.2796(6) 0.1535(4) 0.0284(12) Uiso 0.331(4) d PGD A 2
H44X H 0.8267 -0.3201 0.1939 0.034 Uiso 0.331(4) calc PR A 2
C45X C 0.7985(15) -0.3057(9) 0.0804(5) 0.0237(9) Uiso 0.331(4) d PG A 2
H45X H 0.8358 -0.3641 0.0709 0.028 Uiso 0.331(4) calc PR A 2
C46X C 0.7397(11) -0.1614(6) 0.2487(5) 0.0281(13) Uani 0.331(4) d PD A 2
H46X H 0.6427 -0.1494 0.2436 0.034 Uiso 0.331(4) calc PR A 2
C47X C 0.749(3) -0.2498(13) 0.3011(7) 0.024(2) Uani 0.331(4) d PD A 2
C48X C 0.654(2) -0.3143(16) 0.3290(12) 0.047(2) Uani 0.331(4) d P A 2
H48X H 0.5586 -0.3123 0.3056 0.057 Uiso 0.331(4) calc PR A 2
C49X C 0.672(4) -0.381(3) 0.385(3) 0.066(3) Uani 0.331(4) d P A 2
H49X H 0.5980 -0.4202 0.4027 0.079 Uiso 0.331(4) calc PR A 2
C50X C 0.808(6) -0.385(3) 0.412(2) 0.092(8) Uani 0.331(4) d P A 2
H50X H 0.8280 -0.4383 0.4449 0.110 Uiso 0.331(4) calc PR A 2
C51X C 0.930(3) -0.3163(14) 0.3966(11) 0.063(4) Uani 0.331(4) d P A 2
H51X H 1.0239 -0.3172 0.4227 0.076 Uiso 0.331(4) calc PR A 2
C52X C 0.893(3) -0.2491(17) 0.3391(12) 0.043(2) Uani 0.331(4) d P A 2
H52X H 0.9652 -0.2022 0.3251 0.052 Uiso 0.331(4) calc PR A 2
C53X C 0.831(4) -0.0600(11) 0.2821(10) 0.037(2) Uani 0.331(4) d PD A 2
H53C H 0.8242 -0.0088 0.2431 0.045 Uiso 0.331(4) calc PR A 2
H53D H 0.9292 -0.0681 0.2987 0.045 Uiso 0.331(4) calc PR A 2
C54X C 0.7845(19) -0.0187(10) 0.3526(7) 0.0434(19) Uani 0.331(4) d PD A 2
H54C H 0.8068 -0.0631 0.3952 0.052 Uiso 0.331(4) calc PR A 2
H54D H 0.6821 -0.0220 0.3386 0.052 Uiso 0.331(4) calc PR A 2
C55 C 0.8638(7) 0.0973(4) 0.3782(3) 0.0629(16) Uani 1 d . . .
H55A H 0.9138 0.1443 0.3478 0.075 Uiso 1 calc R B 1
H55B H 0.7633 0.1005 0.3613 0.075 Uiso 1 calc R B 1
C56 C 0.9155(8) 0.1360(5) 0.4576(3) 0.084(2) Uani 1 d . . .
H56A H 0.9126 0.2095 0.4618 0.127 Uiso 1 calc R . .
H56B H 1.0122 0.1267 0.4769 0.127 Uiso 1 calc R . .
H56C H 0.8565 0.0976 0.4874 0.127 Uiso 1 calc R . .
C60 C 0.3275(5) 0.2623(4) 0.3394(3) 0.0432(12) Uani 1 d . . .
H60 H 0.3261 0.2416 0.2862 0.052 Uiso 1 calc R . .
C61 C 0.4801(5) 0.3012(3) 0.3814(3) 0.0393(11) Uani 1 d . . .
C62 C 0.5870(5) 0.2981(4) 0.3479(3) 0.0432(12) Uani 1 d . . .
H62 H 0.5668 0.2720 0.2967 0.052 Uiso 1 calc R . .
C63 C 0.7246(5) 0.3330(4) 0.3885(3) 0.0511(13) Uani 1 d . . .
H63 H 0.7966 0.3303 0.3637 0.061 Uiso 1 calc R . .
N64 N 0.7616(5) 0.3701(3) 0.4607(3) 0.0629(13) Uani 1 d . . .
C65 C 0.6546(6) 0.3736(4) 0.4933(3) 0.0581(15) Uani 1 d . . .
H65 H 0.6769 0.4002 0.5444 0.070 Uiso 1 calc R . .
C66 C 0.5166(5) 0.3408(4) 0.4564(3) 0.0484(13) Uani 1 d . . .
H66 H 0.4458 0.3450 0.4818 0.058 Uiso 1 calc R . .
C67 C 0.2475(4) 0.3481(4) 0.3353(2) 0.0395(12) Uani 1 d . . .
C68 C 0.2698(5) 0.4265(4) 0.2872(3) 0.0442(12) Uani 1 d . . .
H68 H 0.3305 0.4218 0.2553 0.053 Uiso 1 calc R . .
C69 C 0.2069(5) 0.5102(4) 0.2843(3) 0.0471(13) Uani 1 d . . .
H69 H 0.2262 0.5627 0.2513 0.057 Uiso 1 calc R . .
C70 C 0.1166(5) 0.5195(4) 0.3282(3) 0.0466(13) Uani 1 d . . .
H70 H 0.0730 0.5776 0.3263 0.056 Uiso 1 calc R . .
C71 C 0.0917(5) 0.4426(4) 0.3746(3) 0.0524(14) Uani 1 d . . .
H71 H 0.0285 0.4473 0.4050 0.063 Uiso 1 calc R . .
C72 C 0.1547(5) 0.3581(4) 0.3792(3) 0.0495(13) Uani 1 d . . .
H72 H 0.1349 0.3063 0.4126 0.059 Uiso 1 calc R . .
C73 C 0.2704(6) 0.1642(4) 0.3745(3) 0.0554(14) Uani 1 d . . .
H73A H 0.2704 0.1827 0.4273 0.066 Uiso 1 calc R . .
H73B H 0.1719 0.1380 0.3461 0.066 Uiso 1 calc R . .
C74 C 0.3513(6) 0.0781(4) 0.3753(3) 0.0579(15) Uani 1 d . . .
H74A H 0.3553 0.0618 0.3229 0.069 Uiso 1 calc R . .
H74B H 0.4485 0.1031 0.4059 0.069 Uiso 1 calc R . .
C75 C 0.2900(7) -0.0199(5) 0.4066(4) 0.083(2) Uani 1 d . . .
H75A H 0.1946 -0.0470 0.3744 0.099 Uiso 1 calc R . .
H75B H 0.2815 -0.0031 0.4581 0.099 Uiso 1 calc R . .
C76 C 0.3769(9) -0.1045(5) 0.4108(4) 0.101(3) Uani 1 d . . .
H76A H 0.3313 -0.1655 0.4316 0.151 Uiso 1 calc R . .
H76B H 0.4709 -0.0791 0.4437 0.151 Uiso 1 calc R . .
H76C H 0.3839 -0.1231 0.3599 0.151 Uiso 1 calc R . .

loop_
_atom_site_aniso_label
_atom_site_aniso_U_11
_atom_site_aniso_U_22
_atom_site_aniso_U_33
_atom_site_aniso_U_23
_atom_site_aniso_U_13
_atom_site_aniso_U_12
Fe1 0.0158(3) 0.0146(3) 0.0203(3) 0.0013(2) 0.0043(2) 0.0040(2)
N1 0.0172(16) 0.0179(17) 0.0251(18) 0.0006(14) 0.0039(15) 0.0030(14)
C1 0.023(2) 0.021(2) 0.018(2) -0.0027(16) 0.0021(17) 0.0071(16)
C2 0.025(2) 0.024(2) 0.029(2) 0.0019(17) 0.0020(18) 0.0078(17)
C3 0.034(2) 0.026(2) 0.030(2) 0.0036(18) 0.0039(19) 0.0149(19)
C4 0.038(2) 0.016(2) 0.025(2) 0.0029(16) 0.0048(19) 0.0018(18)
C5 0.026(2) 0.023(2) 0.023(2) 0.0006(16) 0.0045(17) 0.0087(17)
C6 0.025(2) 0.0144(19) 0.019(2) -0.0003(15) 0.0053(17) 0.0030(16)
N7 0.0181(16) 0.0181(16) 0.0211(17) 0.0043(13) 0.0069(14) 0.0066(13)
C8 0.0174(19) 0.0124(18) 0.023(2) 0.0022(15) 0.0055(16) 0.0003(15)
C9 0.025(2) 0.026(2) 0.024(2) 0.0006(17) 0.0046(18) 0.0057(17)
C10 0.028(2) 0.025(2) 0.040(3) 0.0029(19) 0.017(2) 0.0079(18)
C11 0.016(2) 0.024(2) 0.041(3) 0.0069(18) 0.0057(19) 0.0028(16)
C12 0.024(2) 0.022(2) 0.030(2) 0.0033(17) 0.0000(18) 0.0003(17)
C13 0.026(2) 0.022(2) 0.025(2) 0.0022(17) 0.0090(18) 0.0037(17)
N21 0.0138(15) 0.0200(17) 0.0229(18) 0.0034(13) 0.0041(14) 0.0022(13)
C21 0.0173(18) 0.0197(19) 0.0139(19) 0.0030(15) 0.0046(15) 0.0046(15)
C22 0.0167(19) 0.023(2) 0.021(2) 0.0012(16) 0.0034(16) 0.0077(16)
C23 0.028(2) 0.020(2) 0.024(2) 0.0019(16) 0.0052(18) 0.0112(17)
C24 0.027(2) 0.0167(19) 0.023(2) 0.0002(16) 0.0046(17) 0.0028(16)
C25 0.0157(19) 0.0180(19) 0.023(2) -0.0005(15) 0.0025(16) 0.0001(15)
C26 0.0205(19) 0.0162(19) 0.0168(19) 0.0014(15) 0.0075(16) 0.0056(15)
N27 0.0151(15) 0.0156(16) 0.0194(16) 0.0017(12) 0.0048(13) 0.0044(12)
C28 0.0143(18) 0.0156(18) 0.024(2) 0.0031(15) 0.0052(16) 0.0029(15)
C29 0.019(2) 0.024(2) 0.018(2) 0.0006(16) 0.0050(16) 0.0021(16)
C30 0.022(2) 0.023(2) 0.031(2) 0.0010(17) 0.0122(18) 0.0038(16)
C31 0.0152(19) 0.022(2) 0.033(2) 0.0044(17) 0.0033(18) 0.0047(16)
C32 0.024(2) 0.026(2) 0.020(2) 0.0017(17) 0.0018(17) 0.0044(17)
C33 0.023(2) 0.025(2) 0.023(2) -0.0026(16) 0.0093(17) 0.0054(16)
C46 0.030(3) 0.031(3) 0.025(3) 0.005(2) 0.004(3) 0.012(3)
C47 0.027(7) 0.019(3) 0.013(3) -0.008(2) -0.008(3) -0.007(3)
C48 0.061(5) 0.036(5) 0.044(5) -0.008(3) 0.018(4) 0.004(4)
C49 0.061(7) 0.057(7) 0.079(8) -0.033(6) 0.042(6) -0.020(5)
C50 0.23(2) 0.028(5) 0.033(7) 0.008(5) 0.051(11) 0.028(11)
C51 0.122(11) 0.033(8) 0.032(5) -0.001(5) 0.016(7) 0.015(7)
C52 0.079(6) 0.033(7) 0.019(6) 0.010(4) 0.006(5) 0.024(6)
C53 0.066(5) 0.019(3) 0.027(3) 0.008(2) 0.004(3) 0.018(3)
C54 0.067(5) 0.034(3) 0.031(3) 0.001(3) 0.015(4) 0.010(4)
C46X 0.030(3) 0.031(3) 0.025(3) 0.005(2) 0.004(3) 0.012(3)
C47X 0.027(7) 0.019(3) 0.013(3) -0.008(2) -0.008(3) -0.007(3)
C48X 0.061(5) 0.036(5) 0.044(5) -0.008(3) 0.018(4) 0.004(4)
C49X 0.061(7) 0.057(7) 0.079(8) -0.033(6) 0.042(6) -0.020(5)
C50X 0.23(2) 0.028(5) 0.033(7) 0.008(5) 0.051(11) 0.028(11)
C51X 0.122(11) 0.033(8) 0.032(5) -0.001(5) 0.016(7) 0.015(7)
C52X 0.079(6) 0.033(7) 0.019(6) 0.010(4) 0.006(5) 0.024(6)
C53X 0.066(5) 0.019(3) 0.027(3) 0.008(2) 0.004(3) 0.018(3)
C54X 0.067(5) 0.034(3) 0.031(3) 0.001(3) 0.015(4) 0.010(4)
C55 0.088(4) 0.041(3) 0.058(4) -0.004(3) 0.020(3) 0.005(3)
C56 0.149(7) 0.058(4) 0.052(4) 0.004(3) 0.036(4) 0.022(4)
C60 0.045(3) 0.049(3) 0.030(3) -0.003(2) 0.009(2) -0.003(2)
C61 0.048(3) 0.032(3) 0.030(3) 0.003(2) 0.003(2) -0.003(2)
C62 0.054(3) 0.040(3) 0.034(3) 0.001(2) 0.008(2) 0.009(2)
C63 0.048(3) 0.044(3) 0.059(4) 0.004(3) 0.006(3) 0.013(2)
N64 0.061(3) 0.047(3) 0.067(3) 0.003(2) -0.009(3) 0.009(2)
C65 0.067(4) 0.050(3) 0.039(3) 0.003(2) -0.008(3) -0.003(3)
C66 0.056(3) 0.050(3) 0.033(3) 0.000(2) 0.012(2) -0.006(2)
C67 0.029(2) 0.053(3) 0.025(2) -0.008(2) 0.002(2) -0.011(2)
C68 0.037(3) 0.064(3) 0.026(3) -0.004(2) 0.005(2) 0.000(2)
C69 0.044(3) 0.059(3) 0.029(3) -0.001(2) -0.006(2) 0.006(3)
C70 0.030(3) 0.067(4) 0.033(3) -0.012(3) -0.007(2) 0.008(2)
C71 0.030(3) 0.074(4) 0.046(3) -0.020(3) 0.012(2) -0.008(3)
C72 0.039(3) 0.059(3) 0.040(3) -0.006(2) 0.013(2) -0.016(3)
C73 0.059(3) 0.053(3) 0.046(3) -0.002(3) 0.013(3) -0.010(3)
C74 0.077(4) 0.045(3) 0.043(3) -0.002(2) 0.013(3) -0.007(3)
C75 0.105(5) 0.058(4) 0.068(4) 0.008(3) 0.017(4) -0.020(4)
C76 0.167(8) 0.059(4) 0.071(5) 0.017(4) 0.023(5) 0.017(5)

loop_
_atom_type_symbol
_atom_type_description
_atom_type_scat_dispersion_real
_atom_type_scat_dispersion_imag
_atom_type_scat_source
C C 0.0033 0.0016 'International Tables Vol C Tables 4.2.6.8 and 6.1.1.4'
H H 0.0000 0.0000 'International Tables Vol C Tables 4.2.6.8 and 6.1.1.4'
N N 0.0061 0.0033 'International Tables Vol C Tables 4.2.6.8 and 6.1.1.4'
Fe Fe 0.3463 0.8444 'International Tables Vol C Tables 4.2.6.8 and 6.1.1.4'

loop_
_geom_angle_atom_site_label_1
_geom_angle_atom_site_label_2
_geom_angle_atom_site_label_3
_geom_angle
_geom_angle_site_symmetry_1
_geom_angle_site_symmetry_3
_geom_angle_publ_flag
N21 Fe1 N1 164.08(13) . . ?
N21 Fe1 N7 95.86(13) . . ?
N1 Fe1 N7 82.24(13) . . ?
N21 Fe1 N27 81.71(13) . . ?
N1 Fe1 N27 95.23(13) . . ?
N7 Fe1 N27 162.16(12) . . ?
N21 Fe1 N40X 99.6(3) . . ?
N1 Fe1 N40X 96.3(3) . . ?
N7 Fe1 N40X 97.0(4) . . ?
N27 Fe1 N40X 100.9(4) . . ?
N21 Fe1 N40 98.35(18) . . ?
N1 Fe1 N40 97.56(18) . . ?
N7 Fe1 N40 98.2(2) . . ?
N27 Fe1 N40 99.6(2) . . ?
N40X Fe1 N40 1.7(5) . . ?
C1 N1 Fe1 117.0(3) . . ?
N1 C1 C2 128.3(4) . . ?
N1 C1 C6 112.5(3) . . ?
C2 C1 C6 119.2(4) . . ?
C3 C2 C1 120.5(4) . . ?
C2 C3 C4 120.2(4) . . ?
C5 C4 C3 120.7(4) . . ?
C4 C5 C6 119.8(4) . . ?
N7 C6 C5 127.7(3) . . ?
N7 C6 C1 112.8(3) . . ?
C5 C6 C1 119.5(3) . . ?
C6 N7 C8 118.2(3) . . ?
C6 N7 Fe1 115.4(2) . . ?
C8 N7 Fe1 126.3(2) . . ?
C9 C8 C13 119.7(3) . . ?
C9 C8 N7 120.4(3) . . ?
C13 C8 N7 119.8(3) . . ?
C8 C9 C10 119.8(4) . . ?
C11 C10 C9 119.9(4) . . ?
C12 C11 C10 120.2(4) . . ?
C11 C12 C13 120.0(4) . . ?
C12 C13 C8 120.3(4) . . ?
C21 N21 Fe1 117.5(2) . . ?
N21 C21 C22 128.1(3) . . ?
N21 C21 C26 112.4(3) . . ?
C22 C21 C26 119.6(3) . . ?
C23 C22 C21 119.6(3) . . ?
C22 C23 C24 120.9(3) . . ?
C25 C24 C23 121.0(3) . . ?
C24 C25 C26 119.5(3) . . ?
N27 C26 C25 128.1(3) . . ?
N27 C26 C21 112.4(3) . . ?
C25 C26 C21 119.5(3) . . ?
C26 N27 C28 119.1(3) . . ?
C26 N27 Fe1 116.0(2) . . ?
C28 N27 Fe1 124.7(2) . . ?
C33 C28 C29 119.1(3) . . ?
C33 C28 N27 121.7(3) . . ?
C29 C28 N27 119.0(3) . . ?
C30 C29 C28 120.1(3) . . ?
C31 C30 C29 120.5(4) . . ?
C32 C31 C30 119.2(3) . . ?
C31 C32 C33 120.7(4) . . ?
C32 C33 C28 120.4(3) . . ?
C41 N40 C45 120.0 . . ?
C41 N40 Fe1 119.2(3) . . ?
C45 N40 Fe1 120.2(3) . . ?
N40 C41 C42 120.0 . . ?
C41 C42 C43 120.0 . . ?
C44 C43 C42 120.0 . . ?
C44 C43 C46 117.9(3) . . ?
C42 C43 C46 121.7(3) . . ?
C43 C44 C45 120.0 . . ?
C44 C45 N40 120.0 . . ?
C47 C46 C43 110.5(4) . . ?
C47 C46 C53 110.3(6) . . ?
C43 C46 C53 112.2(4) . . ?
C52 C47 C48 119.6(8) . . ?
C52 C47 C46 120.8(8) . . ?
C48 C47 C46 119.5(7) . . ?
C47 C48 C49 120.6(9) . . ?
C48 C49 C50 114.4(13) . . ?
C51 C50 C49 124.2(17) . . ?
C50 C51 C52 118.4(17) . . ?
C47 C52 C51 122.7(13) . . ?
C54 C53 C46 109.3(7) . . ?
C55 C54 C53 112.5(6) . . ?
C41X N40X C45X 120.0 . . ?
C41X N40X Fe1 116.5(5) . . ?
C45X N40X Fe1 123.2(5) . . ?
C42X C41X N40X 120.0 . . ?
C41X C42X C43X 120.0 . . ?
C42X C43X C44X 120.0 . . ?
C42X C43X C46X 119.6(3) . . ?
C44X C43X C46X 120.3(3) . . ?
C45X C44X C43X 120.0 . . ?
C44X C45X N40X 120.0 . . ?
C53X C46X C47X 114.8(10) . . ?
C53X C46X C43X 117.2(10) . . ?
C47X C46X C43X 112.4(8) . . ?
C48X C47X C52X 114.7(15) . . ?
C48X C47X C46X 134(2) . . ?
C52X C47X C46X 110.3(17) . . ?
C49X C48X C47X 131(3) . . ?
C50X C49X C48X 111(3) . . ?
C49X C50X C51X 128(4) . . ?
C52X C51X C50X 113(3) . . ?
C51X C52X C47X 122(2) . . ?
C46X C53X C54X 111.3(19) . . ?
C53X C54X C55 110.5(12) . . ?
C56 C55 C54 115.7(5) . . ?
C56 C55 C54X 122.9(7) . . ?
C54 C55 C54X 34.1(6) . . ?
C67 C60 C61 110.3(4) . . ?
C67 C60 C73 116.4(4) . . ?
C61 C60 C73 108.7(4) . . ?
C62 C61 C66 117.2(4) . . ?
C62 C61 C60 121.9(4) . . ?
C66 C61 C60 120.9(4) . . ?
C61 C62 C63 120.0(5) . . ?
N64 C63 C62 123.6(5) . . ?
C63 N64 C65 115.9(5) . . ?
N64 C65 C66 123.5(5) . . ?
C65 C66 C61 119.8(5) . . ?
C68 C67 C72 116.3(5) . . ?
C68 C67 C60 119.1(4) . . ?
C72 C67 C60 124.5(5) . . ?
C69 C68 C67 122.0(5) . . ?
C68 C69 C70 121.1(5) . . ?
C71 C70 C69 117.6(5) . . ?
C70 C71 C72 122.4(5) . . ?
C71 C72 C67 120.5(5) . . ?
C74 C73 C60 114.8(4) . . ?
C75 C74 C73 114.4(5) . . ?
C74 C75 C76 113.9(6) . . ?

loop_
_geom_bond_atom_site_label_1
_geom_bond_atom_site_label_2
_geom_bond_distance
_geom_bond_site_symmetry_2
_geom_bond_publ_flag
Fe1 N21 1.872(3) . ?
Fe1 N1 1.874(3) . ?
Fe1 N7 1.888(3) . ?
Fe1 N27 1.897(3) . ?
Fe1 N40X 2.157(4) . ?
Fe1 N40 2.190(3) . ?
N1 C1 1.356(5) . ?
C1 C2 1.398(5) . ?
C1 C6 1.422(5) . ?
C2 C3 1.376(6) . ?
C3 C4 1.397(6) . ?
C4 C5 1.380(5) . ?
C5 C6 1.400(5) . ?
C6 N7 1.376(4) . ?
N7 C8 1.428(4) . ?
C8 C9 1.382(5) . ?
C8 C13 1.389(5) . ?
C9 C10 1.398(5) . ?
C10 C11 1.383(6) . ?
C11 C12 1.378(6) . ?
C12 C13 1.385(5) . ?
N21 C21 1.351(4) . ?
C21 C22 1.406(5) . ?
C21 C26 1.431(5) . ?
C22 C23 1.378(5) . ?
C23 C24 1.403(5) . ?
C24 C25 1.375(5) . ?
C25 C26 1.411(5) . ?
C26 N27 1.366(4) . ?
N27 C28 1.426(4) . ?
C28 C33 1.384(5) . ?
C28 C29 1.389(5) . ?
C29 C30 1.384(5) . ?
C30 C31 1.383(5) . ?
C31 C32 1.379(5) . ?
C32 C33 1.380(5) . ?
N40 C41 1.3900 . ?
N40 C45 1.3900 . ?
C41 C42 1.3900 . ?
C42 C43 1.3900 . ?
C43 C44 1.3900 . ?
C43 C46 1.552(6) . ?
C44 C45 1.3900 . ?
C46 C47 1.534(7) . ?
C46 C53 1.565(9) . ?
C47 C52 1.349(12) . ?
C47 C48 1.402(12) . ?
C48 C49 1.408(13) . ?
C49 C50 1.44(3) . ?
C50 C51 1.33(3) . ?
C51 C52 1.360(14) . ?
C53 C54 1.544(9) . ?
C54 C55 1.478(8) . ?
N40X C41X 1.3900 . ?
N40X C45X 1.3900 . ?
C41X C42X 1.3900 . ?
C42X C43X 1.3900 . ?
C43X C44X 1.3900 . ?
C43X C46X 1.534(7) . ?
C44X C45X 1.3900 . ?
C46X C53X 1.497(18) . ?
C46X C47X 1.524(11) . ?
C47X C48X 1.36(3) . ?
C47X C52X 1.44(4) . ?
C48X C49X 1.36(5) . ?
C49X C50X 1.35(7) . ?
C50X C51X 1.47(5) . ?
C51X C52X 1.41(2) . ?
C53X C54X 1.59(2) . ?
C54X C55 1.593(13) . ?
C55 C56 1.462(7) . ?
C60 C67 1.503(7) . ?
C60 C61 1.521(6) . ?
C60 C73 1.533(7) . ?
C61 C62 1.368(7) . ?
C61 C66 1.393(6) . ?
C62 C63 1.385(7) . ?
C63 N64 1.336(7) . ?
N64 C65 1.360(7) . ?
C65 C66 1.367(7) . ?
C67 C68 1.390(7) . ?
C67 C72 1.395(6) . ?
C68 C69 1.369(7) . ?
C69 C70 1.373(7) . ?
C70 C71 1.361(7) . ?
C71 C72 1.378(7) . ?
C73 C74 1.517(7) . ?
C74 C75 1.509(7) . ?
C75 C76 1.536(9) . ?
